data_7007757
loop_
_publ_author_name
'Franken, Andreas'
'Jel\'inek, Tom\'as'
'Taylor, Richard G.'
'Ormsby, Daniel L.'
'Kilner, Colin A.'
'Clegg, William'
'Kennedy, John D.'

_publ_section_title
;
 Polyhedral monocarbaborane chemistry. Some C-phenylated seven, eight,
 nine, ten, eleven and twelve-vertex species.
;
_journal_issue 48
_journal_name_full 'Dalton transactions (Cambridge, England : 2003)'
_journal_page_first 5753
_journal_page_last 5769
_journal_paper_doi 10.1039/b609908d
_journal_year 2006
_chemical_formula_moiety 'C8 H20 N, C7 H13 B8'
_chemical_formula_sum 'C15 H33 B8 N'
_chemical_formula_weight 313.90
_chemical_name_systematic
;
?
;
_space_group_IT_number 14
_symmetry_cell_setting monoclinic
_symmetry_space_group_name_Hall '-P 2yn'
_symmetry_space_group_name_H-M 'P 1 21/n 1'
_atom_sites_solution_hydrogens geom
_atom_sites_solution_primary direct
_atom_sites_solution_secondary difmap
_audit_creation_method SHELXL-97
_cell_angle_alpha 90.00
_cell_angle_beta 107.9740(10)
_cell_angle_gamma 90.00
_cell_formula_units_Z 4
_cell_length_a 11.6480(3)
_cell_length_b 10.5204(3)
_cell_length_c 17.5709(6)
_cell_measurement_reflns_used 8229
_cell_measurement_temperature 150(2)
_cell_measurement_theta_max 27.48
_cell_measurement_theta_min 1.00
_cell_volume 2048.08(11)
_computing_cell_refinement 'DENZO-SMN (Otwinowski & Minor, 1996)'
_computing_data_collection 'COLLECT (Nonius, 1999)'
_computing_data_reduction 'DENZO-SMN (Otwinowski & Minor, 1996)'
_computing_molecular_graphics 'ORTEP3 for Windows (Farrugia, 1997)'
_computing_publication_material 'WC (Thornton-Pett, 2000)'
_computing_structure_refinement 'SHELXL-97 (Sheldrick, 1997)'
_computing_structure_solution 'SHELXS-97 (Sheldrick, 1990)'
_diffrn_ambient_temperature 150(2)
_diffrn_detector_area_resol_mean 9.091
_diffrn_measured_fraction_theta_full 0.997
_diffrn_measured_fraction_theta_max 0.997
_diffrn_measurement_device_type 'Nonius KappaCCD area detector diffractometer'
_diffrn_measurement_method
;
Detector set at 30mm from sample with different 2theta offsets
1 degree phi exposures for chi=0 degree settings
1 degree omega exposures for chi=90 degree settings
;
_diffrn_radiation_monochromator graphite
_diffrn_radiation_source 'fine-focus sealed tube'
_diffrn_radiation_type MoK\a
_diffrn_radiation_wavelength 0.71073
_diffrn_reflns_av_R_equivalents 0.0675
_diffrn_reflns_av_sigmaI/netI 0.0480
_diffrn_reflns_limit_h_max 14
_diffrn_reflns_limit_h_min -14
_diffrn_reflns_limit_k_max 12
_diffrn_reflns_limit_k_min -12
_diffrn_reflns_limit_l_max 21
_diffrn_reflns_limit_l_min -21
_diffrn_reflns_number 17606
_diffrn_reflns_theta_full 26.00
_diffrn_reflns_theta_max 26.00
_diffrn_reflns_theta_min 2.50
_exptl_absorpt_coefficient_mu 0.052
_exptl_absorpt_correction_T_max 0.9938
_exptl_absorpt_correction_T_min 0.9740
_exptl_absorpt_correction_type multi-scan
_exptl_absorpt_process_details
;
Using multiple and symmetry-related data measurements via the program SORTAV
See R.H. Blessing, Acta Cryst (1995), A51, 33-38
;
_exptl_crystal_colour colourless
_exptl_crystal_density_diffrn 1.018
_exptl_crystal_density_method 'not measured'
_exptl_crystal_description prism
_exptl_crystal_F_000 680
_exptl_crystal_size_max 0.51
_exptl_crystal_size_mid 0.18
_exptl_crystal_size_min 0.12
_refine_diff_density_max 0.175
_refine_diff_density_min -0.161
_refine_diff_density_rms 0.033
_refine_ls_extinction_coef 0.017(5)
_refine_ls_extinction_expression Fc^*^=kFc[1+0.001xFc^2^\l^3^/sin(2\q)]^-1/4^
_refine_ls_extinction_method SHELXL
_refine_ls_goodness_of_fit_ref 1.027
_refine_ls_hydrogen_treatment constr
_refine_ls_matrix_type full
_refine_ls_number_parameters 330
_refine_ls_number_reflns 4011
_refine_ls_number_restraints 14
_refine_ls_restrained_S_all 1.028
_refine_ls_R_factor_all 0.0911
_refine_ls_R_factor_gt 0.0548
_refine_ls_shift/su_max 0.008
_refine_ls_shift/su_mean 0.000
_refine_ls_structure_factor_coef Fsqd
_refine_ls_weighting_details 'calc w=1/[\s^2^(Fo^2^)+(0.0696P)^2^+0.5711P] where P=(Fo^2^+2Fc^2^)/3'
_refine_ls_weighting_scheme calc
_refine_ls_wR_factor_gt 0.1432
_refine_ls_wR_factor_ref 0.1703
_reflns_number_gt 2417
_reflns_number_total 4011
_reflns_threshold_expression >2sigma(I)
_cod_data_source_file b609908d.txt
_cod_data_source_block tom42c
_cod_original_sg_symbol_H-M P21/n
_cod_database_code 7007757

loop_
_symmetry_equiv_pos_as_xyz
'x, y, z'
'-x+1/2, y+1/2, -z+1/2'
'-x, -y, -z'
'x-1/2, -y-1/2, z-1/2'

loop_
_atom_site_label
_atom_site_type_symbol
_atom_site_fract_x
_atom_site_fract_y
_atom_site_fract_z
_atom_site_U_iso_or_equiv
_atom_site_adp_type
_atom_site_occupancy
_atom_site_symmetry_multiplicity
_atom_site_calc_flag
_atom_site_refinement_flags
_atom_site_disorder_assembly
_atom_site_disorder_group
B1 B 0.76304(16) 0.56855(17) -0.07144(11) 0.0318(4) Uani 1 1 d . . .
H1 H 0.7877(15) 0.5246(16) -0.1210(10) 0.038(4) Uiso 1 1 d . . .
B2 B 0.86893(16) 0.56300(17) 0.04057(11) 0.0314(4) Uani 1 1 d . . .
H2 H 0.9586(14) 0.5117(15) 0.0601(9) 0.035(4) Uiso 1 1 d . . .
B3 B 0.81740(17) 0.72696(18) -0.01356(13) 0.0378(5) Uani 1 1 d . . .
H3 H 0.8746(15) 0.8010(16) -0.0290(10) 0.043(5) Uiso 1 1 d . . .
C4 C 0.74983(13) 0.47751(13) -0.00006(9) 0.0264(3) Uani 1 1 d . . .
C41 C 0.74833(13) 0.33589(14) -0.00216(9) 0.0269(3) Uani 1 1 d . . .
C42 C 0.83859(14) 0.26826(15) -0.02141(10) 0.0345(4) Uani 1 1 d . . .
H42 H 0.9016 0.3127 -0.0338 0.041 Uiso 1 1 calc R . .
C43 C 0.83694(15) 0.13620(16) -0.02265(11) 0.0417(5) Uani 1 1 d . . .
H43 H 0.8986 0.0912 -0.0362 0.050 Uiso 1 1 calc R . .
C44 C 0.74645(16) 0.06944(16) -0.00437(11) 0.0425(4) Uani 1 1 d . . .
H44 H 0.7459 -0.0209 -0.0051 0.051 Uiso 1 1 calc R . .
C45 C 0.65691(15) 0.13598(16) 0.01499(11) 0.0428(5) Uani 1 1 d . . .
H45 H 0.5946 0.0910 0.0278 0.051 Uiso 1 1 calc R . .
C46 C 0.65724(14) 0.26811(15) 0.01584(10) 0.0347(4) Uani 1 1 d . . .
H46 H 0.5948 0.3126 0.0288 0.042 Uiso 1 1 calc R . .
B5 B 0.82885(17) 0.69326(18) 0.08374(12) 0.0389(5) Uani 1 1 d . . .
H5 H 0.8833(18) 0.7409(18) 0.1415(12) 0.057(6) Uiso 1 1 d . . .
B6 B 0.67500(17) 0.70000(18) -0.07686(13) 0.0390(5) Uani 1 1 d . . .
H6 H 0.6206(18) 0.7521(18) -0.1324(12) 0.060(6) Uiso 1 1 d . . .
B7 B 0.63304(16) 0.56726(17) -0.03777(11) 0.0313(4) Uani 1 1 d . . .
H7 H 0.5461(15) 0.5216(16) -0.0600(10) 0.041(5) Uiso 1 1 d . . .
B8 B 0.73847(16) 0.56316(17) 0.07412(11) 0.0314(4) Uani 1 1 d . . .
H8 H 0.7145(14) 0.5155(15) 0.1212(10) 0.034(4) Uiso 1 1 d . . .
B9 B 0.68802(17) 0.72619(19) 0.02118(13) 0.0385(5) Uani 1 1 d . . .
H9 H 0.6307(16) 0.8021(17) 0.0376(11) 0.052(5) Uiso 1 1 d . . .
N1 N 0.99831(13) 0.24231(13) 0.24720(8) 0.0423(4) Uani 1 1 d . . .
C11A C 0.9986(4) 0.3720(4) 0.2048(2) 0.0572(11) Uani 0.50 1 d PU A 1
H11A H 1.0611 0.3700 0.1772 0.069 Uiso 0.50 1 calc PR A 1
H11B H 0.9194 0.3845 0.1636 0.069 Uiso 0.50 1 calc PR A 1
C12A C 1.023(2) 0.4840(13) 0.2630(9) 0.086(4) Uani 0.50 1 d PU A 1
H12A H 0.9653 0.4829 0.2931 0.129 Uiso 0.50 1 calc PR A 1
H12B H 1.0155 0.5638 0.2330 0.129 Uiso 0.50 1 calc PR A 1
H12C H 1.1055 0.4771 0.3002 0.129 Uiso 0.50 1 calc PR A 1
C13A C 0.9242(4) 0.2326(5) 0.2949(3) 0.0629(12) Uani 0.50 1 d PU A 1
H13A H 0.9474 0.2974 0.3378 0.075 Uiso 0.50 1 calc PR A 1
H13B H 0.9340 0.1477 0.3204 0.075 Uiso 0.50 1 calc PR A 1
C14A C 0.7927(10) 0.252(2) 0.2450(10) 0.082(4) Uani 0.50 1 d PU A 1
H14A H 0.7838 0.3346 0.2181 0.123 Uiso 0.50 1 calc PR A 1
H14B H 0.7415 0.2493 0.2800 0.123 Uiso 0.50 1 calc PR A 1
H14C H 0.7683 0.1843 0.2049 0.123 Uiso 0.50 1 calc PR A 1
C15A C 0.9774(4) 0.1476(4) 0.1771(2) 0.0634(12) Uani 0.50 1 d PU A 1
H15A H 1.0377 0.1634 0.1489 0.076 Uiso 0.50 1 calc PR A 1
H15B H 0.8962 0.1621 0.1385 0.076 Uiso 0.50 1 calc PR A 1
C16A C 0.9873(12) 0.0079(9) 0.2056(6) 0.089(3) Uani 0.50 1 d PU A 1
H16A H 1.0726 -0.0153 0.2283 0.134 Uiso 0.50 1 calc PR A 1
H16B H 0.9489 -0.0477 0.1601 0.134 Uiso 0.50 1 calc PR A 1
H16C H 0.9468 -0.0019 0.2466 0.134 Uiso 0.50 1 calc PR A 1
C17A C 1.1336(3) 0.2213(4) 0.3013(2) 0.0510(10) Uani 0.50 1 d PU A 1
H17A H 1.1512 0.2828 0.3461 0.061 Uiso 0.50 1 calc PR A 1
H17B H 1.1399 0.1351 0.3248 0.061 Uiso 0.50 1 calc PR A 1
C18A C 1.2310(14) 0.2346(18) 0.2609(10) 0.071(3) Uani 0.50 1 d PU A 1
H18A H 1.2118 0.1795 0.2136 0.106 Uiso 0.50 1 calc PR A 1
H18B H 1.3091 0.2096 0.2984 0.106 Uiso 0.50 1 calc PR A 1
H18C H 1.2350 0.3232 0.2446 0.106 Uiso 0.50 1 calc PR A 1
C11B C 1.0220(3) 0.3412(3) 0.3153(2) 0.0443(9) Uani 0.50 1 d PU A 2
H11C H 0.9618 0.3288 0.3439 0.053 Uiso 0.50 1 calc PR A 2
H11D H 1.1027 0.3249 0.3539 0.053 Uiso 0.50 1 calc PR A 2
C12B C 1.017(2) 0.4759(15) 0.2886(10) 0.099(5) Uani 0.50 1 d PU A 2
H12D H 1.0727 0.4884 0.2575 0.148 Uiso 0.50 1 calc PR A 2
H12E H 1.0395 0.5319 0.3354 0.148 Uiso 0.50 1 calc PR A 2
H12F H 0.9345 0.4962 0.2552 0.148 Uiso 0.50 1 calc PR A 2
C13B C 0.8643(3) 0.2625(3) 0.19305(18) 0.0348(7) Uani 0.50 1 d PU A 2
H13C H 0.8597 0.3465 0.1669 0.042 Uiso 0.50 1 calc PR A 2
H13D H 0.8466 0.1976 0.1501 0.042 Uiso 0.50 1 calc PR A 2
C14B C 0.7616(10) 0.2565(19) 0.2325(8) 0.061(2) Uani 0.50 1 d PU A 2
H14D H 0.7588 0.1712 0.2542 0.092 Uiso 0.50 1 calc PR A 2
H14E H 0.6841 0.2754 0.1922 0.092 Uiso 0.50 1 calc PR A 2
H14F H 0.7773 0.3191 0.2757 0.092 Uiso 0.50 1 calc PR A 2
C15B C 1.0013(3) 0.1140(3) 0.29109(19) 0.0376(8) Uani 0.50 1 d PU A 2
H15C H 1.0832 0.1021 0.3293 0.045 Uiso 0.50 1 calc PR A 2
H15D H 0.9442 0.1189 0.3226 0.045 Uiso 0.50 1 calc PR A 2
C16B C 0.9706(11) 0.0002(9) 0.2384(5) 0.077(2) Uani 0.50 1 d PU A 2
H16D H 0.8835 -0.0012 0.2108 0.116 Uiso 0.50 1 calc PR A 2
H16E H 0.9939 -0.0769 0.2708 0.116 Uiso 0.50 1 calc PR A 2
H16F H 1.0141 0.0037 0.1988 0.116 Uiso 0.50 1 calc PR A 2
C17B C 1.0748(3) 0.2501(4) 0.1990(2) 0.0448(9) Uani 0.50 1 d PU A 2
H17C H 1.0679 0.3359 0.1749 0.054 Uiso 0.50 1 calc PR A 2
H17D H 1.0485 0.1875 0.1551 0.054 Uiso 0.50 1 calc PR A 2
C18B C 1.2071(14) 0.2247(19) 0.2468(9) 0.086(5) Uani 0.50 1 d PU A 2
H18D H 1.2343 0.2880 0.2895 0.129 Uiso 0.50 1 calc PR A 2
H18E H 1.2570 0.2305 0.2111 0.129 Uiso 0.50 1 calc PR A 2
H18F H 1.2146 0.1395 0.2703 0.129 Uiso 0.50 1 calc PR A 2

loop_
_atom_site_aniso_label
_atom_site_aniso_U_11
_atom_site_aniso_U_22
_atom_site_aniso_U_33
_atom_site_aniso_U_23
_atom_site_aniso_U_13
_atom_site_aniso_U_12
B1 0.0308(9) 0.0300(10) 0.0371(10) 0.0043(8) 0.0141(7) -0.0002(7)
B2 0.0273(9) 0.0297(10) 0.0389(10) -0.0023(8) 0.0125(7) -0.0031(7)
B3 0.0338(10) 0.0260(10) 0.0601(13) -0.0007(8) 0.0238(9) -0.0002(8)
C4 0.0247(7) 0.0254(7) 0.0304(7) -0.0001(7) 0.0104(5) 0.0004(6)
C41 0.0274(7) 0.0253(7) 0.0262(7) -0.0006(6) 0.0057(5) -0.0002(6)
C42 0.0321(8) 0.0291(9) 0.0451(10) -0.0013(7) 0.0158(7) 0.0009(6)
C43 0.0386(9) 0.0301(10) 0.0579(12) -0.0058(8) 0.0172(8) 0.0056(7)
C44 0.0425(9) 0.0240(8) 0.0570(11) -0.0008(8) 0.0092(8) 0.0008(8)
C45 0.0377(10) 0.0310(10) 0.0597(12) 0.0029(8) 0.0152(8) -0.0043(7)
C46 0.0316(8) 0.0304(9) 0.0443(9) 0.0016(7) 0.0150(7) 0.0001(6)
B5 0.0374(10) 0.0319(10) 0.0493(12) -0.0113(9) 0.0160(8) -0.0034(8)
B6 0.0374(10) 0.0293(10) 0.0533(12) 0.0092(9) 0.0187(9) 0.0061(8)
B7 0.0270(9) 0.0294(10) 0.0384(10) 0.0025(8) 0.0115(7) 0.0017(7)
B8 0.0315(9) 0.0306(10) 0.0345(10) -0.0032(7) 0.0136(7) 0.0006(7)
B9 0.0363(10) 0.0277(10) 0.0577(13) -0.0022(9) 0.0236(9) 0.0006(8)
N1 0.0487(9) 0.0423(9) 0.0312(7) 0.0076(6) 0.0055(6) 0.0015(6)
C11A 0.056(2) 0.054(2) 0.055(2) 0.022(2) 0.0080(19) -0.001(2)
C12A 0.114(6) 0.034(3) 0.078(8) 0.004(4) -0.017(7) -0.011(4)
C13A 0.054(2) 0.092(3) 0.049(2) 0.024(2) 0.0243(19) 0.010(2)
C14A 0.034(6) 0.136(7) 0.077(6) 0.038(5) 0.020(4) 0.010(6)
C15A 0.071(3) 0.060(3) 0.051(2) -0.002(2) 0.008(2) 0.001(2)
C16A 0.123(7) 0.043(3) 0.094(7) -0.006(4) 0.023(6) -0.007(3)
C17A 0.044(2) 0.065(3) 0.042(2) 0.0124(18) 0.0100(16) 0.0073(19)
C18A 0.044(5) 0.107(7) 0.067(5) 0.005(4) 0.025(4) 0.001(4)
C11B 0.048(2) 0.042(2) 0.0351(18) -0.0050(15) 0.0015(15) -0.0049(16)
C12B 0.119(7) 0.057(5) 0.089(10) -0.004(5) -0.013(8) 0.014(5)
C13B 0.0315(16) 0.046(2) 0.0259(16) 0.0100(14) 0.0074(12) 0.0032(14)
C14B 0.026(5) 0.112(6) 0.050(4) 0.020(4) 0.018(3) 0.006(4)
C15B 0.0404(18) 0.0369(18) 0.0316(17) 0.0134(14) 0.0056(13) -0.0011(15)
C16B 0.107(6) 0.052(4) 0.065(5) 0.003(3) 0.015(4) -0.005(3)
C17B 0.0375(18) 0.066(3) 0.0353(18) 0.0192(16) 0.0178(14) 0.0047(16)
C18B 0.053(6) 0.146(10) 0.069(6) 0.048(7) 0.033(5) 0.001(5)

loop_
_atom_type_symbol
_atom_type_description
_atom_type_scat_dispersion_real
_atom_type_scat_dispersion_imag
_atom_type_scat_source
C C 0.0033 0.0016 'International Tables Vol C Tables 4.2.6.8 and 6.1.1.4'
H H 0.0000 0.0000 'International Tables Vol C Tables 4.2.6.8 and 6.1.1.4'
B B 0.0013 0.0007 'International Tables Vol C Tables 4.2.6.8 and 6.1.1.4'
N N 0.0061 0.0033 'International Tables Vol C Tables 4.2.6.8 and 6.1.1.4'

loop_
_geom_angle_atom_site_label_1
_geom_angle_atom_site_label_2
_geom_angle_atom_site_label_3
_geom_angle
_geom_angle_site_symmetry_1
_geom_angle_site_symmetry_3
_geom_angle_publ_flag
C4 B1 B6 108.83(13) . . ?
C4 B1 B7 56.48(9) . . ?
B6 B1 B7 57.92(10) . . ?
C4 B1 B3 101.18(12) . . ?
B6 B1 B3 55.28(10) . . ?
B7 B1 B3 90.33(11) . . ?
C4 B1 B2 52.50(9) . . ?
B6 B1 B2 105.03(13) . . ?
B7 B1 B2 90.13(11) . . ?
B3 B1 B2 60.26(10) . . ?
C4 B1 H1 118.3(9) . . ?
B6 B1 H1 126.6(9) . . ?
B7 B1 H1 135.6(9) . . ?
B3 B1 H1 130.5(9) . . ?
B2 B1 H1 122.8(9) . . ?
C4 B2 B5 109.15(13) . . ?
C4 B2 B8 56.52(9) . . ?
B5 B2 B8 58.32(10) . . ?
C4 B2 B3 100.43(12) . . ?
B5 B2 B3 54.93(11) . . ?
B8 B2 B3 89.72(11) . . ?
C4 B2 B1 52.52(9) . . ?
B5 B2 B1 104.35(13) . . ?
B8 B2 B1 89.75(11) . . ?
B3 B2 B1 59.33(10) . . ?
C4 B2 H2 116.9(8) . . ?
B5 B2 H2 127.2(8) . . ?
B8 B2 H2 134.3(8) . . ?
B3 B2 H2 132.8(8) . . ?
B1 B2 H2 123.4(8) . . ?
B5 B3 B6 112.10(14) . . ?
B5 B3 B9 58.20(11) . . ?
B6 B3 B9 58.16(11) . . ?
B5 B3 B1 104.86(13) . . ?
B6 B3 B1 55.03(10) . . ?
B9 B3 B1 90.11(12) . . ?
B5 B3 B2 54.43(10) . . ?
B6 B3 B2 104.96(13) . . ?
B9 B3 B2 89.69(12) . . ?
B1 B3 B2 60.42(9) . . ?
B5 B3 H3 121.4(9) . . ?
B6 B3 H3 119.4(9) . . ?
B9 B3 H3 135.8(9) . . ?
B1 B3 H3 126.4(9) . . ?
B2 B3 H3 127.9(9) . . ?
C41 C4 B7 124.79(13) . . ?
C41 C4 B2 124.55(13) . . ?
B7 C4 B2 110.67(12) . . ?
C41 C4 B1 125.04(13) . . ?
B7 C4 B1 66.91(10) . . ?
B2 C4 B1 74.98(11) . . ?
C41 C4 B8 124.85(13) . . ?
B7 C4 B8 74.85(11) . . ?
B2 C4 B8 67.01(10) . . ?
B1 C4 B8 110.10(12) . . ?
C46 C41 C42 118.54(14) . . ?
C46 C41 C4 120.67(14) . . ?
C42 C41 C4 120.79(14) . . ?
C43 C42 C41 120.40(15) . . ?
C43 C42 H42 119.8 . . ?
C41 C42 H42 119.8 . . ?
C44 C43 C42 120.76(15) . . ?
C44 C43 H43 119.6 . . ?
C42 C43 H43 119.6 . . ?
C45 C44 C43 119.10(15) . . ?
C45 C44 H44 120.5 . . ?
C43 C44 H44 120.5 . . ?
C44 C45 C46 120.60(15) . . ?
C44 C45 H45 119.7 . . ?
C46 C45 H45 119.7 . . ?
C45 C46 C41 120.60(15) . . ?
C45 C46 H46 119.7 . . ?
C41 C46 H46 119.7 . . ?
B2 B5 B8 63.53(11) . . ?
B2 B5 B9 102.60(14) . . ?
B8 B5 B9 69.94(12) . . ?
B2 B5 B3 70.64(12) . . ?
B8 B5 B3 102.25(14) . . ?
B9 B5 B3 63.30(12) . . ?
B2 B5 H5 126.9(10) . . ?
B8 B5 H5 127.0(10) . . ?
B9 B5 H5 130.4(10) . . ?
B3 B5 H5 130.7(10) . . ?
B7 B6 B9 70.74(12) . . ?
B7 B6 B1 63.44(11) . . ?
B9 B6 B1 102.13(14) . . ?
B7 B6 B3 102.48(14) . . ?
B9 B6 B3 63.28(11) . . ?
B1 B6 B3 69.69(11) . . ?
B7 B6 H6 126.6(10) . . ?
B9 B6 H6 130.3(10) . . ?
B1 B6 H6 127.5(10) . . ?
B3 B6 H6 130.9(10) . . ?
C4 B7 B6 109.60(13) . . ?
C4 B7 B1 56.61(9) . . ?
B6 B7 B1 58.64(10) . . ?
C4 B7 B9 100.61(12) . . ?
B6 B7 B9 54.89(11) . . ?
B1 B7 B9 89.80(11) . . ?
C4 B7 B8 52.64(9) . . ?
B6 B7 B8 104.69(13) . . ?
B1 B7 B8 89.98(11) . . ?
B9 B7 B8 59.47(10) . . ?
C4 B7 H7 117.7(9) . . ?
B6 B7 H7 125.2(9) . . ?
B1 B7 H7 132.8(9) . . ?
B9 B7 H7 133.3(9) . . ?
B8 B7 H7 125.3(9) . . ?
C4 B8 B5 108.95(13) . . ?
C4 B8 B2 56.47(9) . . ?
B5 B8 B2 58.15(10) . . ?
C4 B8 B9 101.08(12) . . ?
B5 B8 B9 55.07(10) . . ?
B2 B8 B9 90.30(11) . . ?
C4 B8 B7 52.50(9) . . ?
B5 B8 B7 104.90(13) . . ?
B2 B8 B7 90.14(11) . . ?
B9 B8 B7 60.16(10) . . ?
C4 B8 H8 117.6(9) . . ?
B5 B8 H8 126.7(9) . . ?
B2 B8 H8 134.5(9) . . ?
B9 B8 H8 131.7(9) . . ?
B7 B8 H8 123.2(9) . . ?
B6 B9 B5 112.74(14) . . ?
B6 B9 B3 58.56(11) . . ?
B5 B9 B3 58.50(11) . . ?
B6 B9 B8 105.02(13) . . ?
B5 B9 B8 54.99(10) . . ?
B3 B9 B8 90.29(12) . . ?
B6 B9 B7 54.37(10) . . ?
B5 B9 B7 105.01(13) . . ?
B3 B9 B7 89.76(12) . . ?
B8 B9 B7 60.37(9) . . ?
B6 B9 H9 119.7(9) . . ?
B5 B9 H9 120.3(9) . . ?
B3 B9 H9 135.0(9) . . ?
B8 B9 H9 127.7(9) . . ?
B7 B9 H9 127.7(9) . . ?
C13A N1 C17B 179.0(3) . . ?
C13A N1 C15A 117.5(3) . . ?
C17B N1 C15A 62.1(2) . . ?
C13A N1 C11B 64.9(3) . . ?
C17B N1 C11B 115.5(2) . . ?
C15A N1 C11B 177.4(2) . . ?
C13A N1 C15B 63.6(2) . . ?
C17B N1 C15B 115.4(2) . . ?
C15A N1 C15B 79.0(2) . . ?
C11B N1 C15B 103.3(2) . . ?
C13A N1 C11A 116.8(3) . . ?
C17B N1 C11A 64.2(2) . . ?
C15A N1 C11A 101.9(2) . . ?
C11B N1 C11A 75.8(2) . . ?
C15B N1 C11A 178.5(2) . . ?
C13A N1 C13B 71.8(2) . . ?
C17B N1 C13B 108.9(2) . . ?
C15A N1 C13B 73.8(2) . . ?
C11B N1 C13B 106.5(2) . . ?
C15B N1 C13B 106.53(19) . . ?
C11A N1 C13B 74.9(2) . . ?
C13A N1 C17A 108.5(2) . . ?
C17B N1 C17A 70.8(2) . . ?
C15A N1 C17A 105.8(3) . . ?
C11B N1 C17A 73.9(2) . . ?
C15B N1 C17A 73.4(2) . . ?
C11A N1 C17A 105.1(2) . . ?
C13B N1 C17A 179.6(2) . . ?
C12A C11A N1 112.5(6) . . ?
C12A C11A H11A 109.1 . . ?
N1 C11A H11A 109.1 . . ?
C12A C11A H11B 109.1 . . ?
N1 C11A H11B 109.1 . . ?
H11A C11A H11B 107.8 . . ?
N1 C13A C14A 110.3(7) . . ?
N1 C13A H13A 109.6 . . ?
C14A C13A H13A 109.6 . . ?
N1 C13A H13B 109.6 . . ?
C14A C13A H13B 109.6 . . ?
H13A C13A H13B 108.1 . . ?
N1 C15A C16A 112.1(4) . . ?
N1 C15A H15A 109.2 . . ?
C16A C15A H15A 109.2 . . ?
N1 C15A H15B 109.2 . . ?
C16A C15A H15B 109.2 . . ?
H15A C15A H15B 107.9 . . ?
C18A C17A N1 117.0(7) . . ?
C18A C17A H17A 108.0 . . ?
N1 C17A H17A 108.0 . . ?
C18A C17A H17B 108.0 . . ?
N1 C17A H17B 108.0 . . ?
H17A C17A H17B 107.3 . . ?
C12B C11B N1 114.7(7) . . ?
C12B C11B H11C 108.6 . . ?
N1 C11B H11C 108.6 . . ?
C12B C11B H11D 108.6 . . ?
N1 C11B H11D 108.6 . . ?
H11C C11B H11D 107.6 . . ?
C11B C12B H12D 109.5 . . ?
C11B C12B H12E 109.5 . . ?
H12D C12B H12E 109.5 . . ?
C11B C12B H12F 109.5 . . ?
H12D C12B H12F 109.5 . . ?
H12E C12B H12F 109.5 . . ?
C14B C13B N1 118.8(5) . . ?
C14B C13B H13C 107.6 . . ?
N1 C13B H13C 107.6 . . ?
C14B C13B H13D 107.6 . . ?
N1 C13B H13D 107.6 . . ?
H13C C13B H13D 107.1 . . ?
C13B C14B H14D 109.5 . . ?
C13B C14B H14E 109.5 . . ?
H14D C14B H14E 109.5 . . ?
C13B C14B H14F 109.5 . . ?
H14D C14B H14F 109.5 . . ?
H14E C14B H14F 109.5 . . ?
C16B C15B N1 115.3(4) . . ?
C16B C15B H15C 108.5 . . ?
N1 C15B H15C 108.5 . . ?
C16B C15B H15D 108.5 . . ?
N1 C15B H15D 108.5 . . ?
H15C C15B H15D 107.5 . . ?
C15B C16B H16D 109.5 . . ?
C15B C16B H16E 109.5 . . ?
H16D C16B H16E 109.5 . . ?
C15B C16B H16F 109.5 . . ?
H16D C16B H16F 109.5 . . ?
H16E C16B H16F 109.5 . . ?
N1 C17B C18B 112.1(6) . . ?
N1 C17B H17C 109.2 . . ?
C18B C17B H17C 109.2 . . ?
N1 C17B H17D 109.2 . . ?
C18B C17B H17D 109.2 . . ?
H17C C17B H17D 107.9 . . ?
C17B C18B H18D 109.5 . . ?
C17B C18B H18E 109.5 . . ?
H18D C18B H18E 109.5 . . ?
C17B C18B H18F 109.5 . . ?
H18D C18B H18F 109.5 . . ?
H18E C18B H18F 109.5 . . ?

loop_
_geom_bond_atom_site_label_1
_geom_bond_atom_site_label_2
_geom_bond_distance
_geom_bond_site_symmetry_2
_geom_bond_publ_flag
B1 C4 1.623(2) . ?
B1 B6 1.707(3) . ?
B1 B7 1.788(2) . ?
B1 B3 1.953(3) . ?
B1 B2 1.975(3) . ?
B1 H1 1.100(17) . ?
B2 C4 1.622(2) . ?
B2 B5 1.700(3) . ?
B2 B8 1.792(2) . ?
B2 B3 1.972(3) . ?
B2 H2 1.131(16) . ?
B3 B5 1.710(3) . ?
B3 B6 1.712(3) . ?
B3 B9 1.792(3) . ?
B3 H3 1.112(17) . ?
C4 C41 1.490(2) . ?
C4 B7 1.620(2) . ?
C4 B8 1.623(2) . ?
C41 C46 1.393(2) . ?
C41 C42 1.395(2) . ?
C42 C43 1.390(2) . ?
C42 H42 0.9500 . ?
C43 C44 1.384(2) . ?
C43 H43 0.9500 . ?
C44 C45 1.383(2) . ?
C44 H44 0.9500 . ?
C45 C46 1.390(2) . ?
C45 H45 0.9500 . ?
C46 H46 0.9500 . ?
B5 B8 1.703(3) . ?
B5 B9 1.705(3) . ?
B5 H5 1.13(2) . ?
B6 B7 1.694(3) . ?
B6 B9 1.705(3) . ?
B6 H6 1.13(2) . ?
B7 B9 1.967(3) . ?
B7 B8 1.971(3) . ?
B7 H7 1.079(17) . ?
B8 B9 1.953(3) . ?
B8 H8 1.075(16) . ?
B9 H9 1.134(19) . ?
N1 C13A 1.380(4) . ?
N1 C17B 1.408(4) . ?
N1 C15A 1.544(4) . ?
N1 C11B 1.544(4) . ?
N1 C15B 1.550(3) . ?
N1 C11A 1.555(4) . ?
N1 C13B 1.572(3) . ?
N1 C17A 1.585(4) . ?
C11A C12A 1.529(16) . ?
C11A H11A 0.9900 . ?
C11A H11B 0.9900 . ?
C12A H12A 0.9800 . ?
C12A H12B 0.9800 . ?
C12A H12C 0.9800 . ?
C13A C14A 1.526(11) . ?
C13A H13A 0.9900 . ?
C13A H13B 0.9900 . ?
C14A H14A 0.9800 . ?
C14A H14B 0.9800 . ?
C14A H14C 0.9800 . ?
C15A C16A 1.546(10) . ?
C15A H15A 0.9900 . ?
C15A H15B 0.9900 . ?
C16A H16A 0.9800 . ?
C16A H16B 0.9800 . ?
C16A H16C 0.9800 . ?
C17A C18A 1.519(15) . ?
C17A H17A 0.9900 . ?
C17A H17B 0.9900 . ?
C18A H18A 0.9800 . ?
C18A H18B 0.9800 . ?
C18A H18C 0.9800 . ?
C11B C12B 1.488(15) . ?
C11B H11C 0.9900 . ?
C11B H11D 0.9900 . ?
C12B H12D 0.9800 . ?
C12B H12E 0.9800 . ?
C12B H12F 0.9800 . ?
C13B C14B 1.557(14) . ?
C13B H13C 0.9900 . ?
C13B H13D 0.9900 . ?
C14B H14D 0.9800 . ?
C14B H14E 0.9800 . ?
C14B H14F 0.9800 . ?
C15B C16B 1.488(11) . ?
C15B H15C 0.9900 . ?
C15B H15D 0.9900 . ?
C16B H16D 0.9800 . ?
C16B H16E 0.9800 . ?
C16B H16F 0.9800 . ?
C17B C18B 1.534(16) . ?
C17B H17C 0.9900 . ?
C17B H17D 0.9900 . ?
C18B H18D 0.9800 . ?
C18B H18E 0.9800 . ?
C18B H18F 0.9800 . ?
